data_7245423
loop_
_publ_author_name
'Stolar, Tomislav'
'Ali\'c, Jasna'
'Lon\<cari\'c, Ivor'
'Etter, Martin'
'Jung, Dahee'
'Farha, Omar K.'
'\/Dilovi\'c, Ivica'
'Me\<strovi\'c, Ernest'
'U\<zarevi\'c, Krunoslav'

_publ_section_title
;
 Sustainable solid form screening: mechanochemical control over nucleobase
 hydrogen-bonded organic framework polymorphism
;
_journal_name_full CrystEngComm
_journal_paper_doi 10.1039/D2CE00668E
_journal_year 2022
_chemical_formula_moiety 'C5 H6 N6'
_chemical_formula_sum 'C5 H6 N6'
_chemical_formula_weight 150.16
_space_group_crystal_system triclinic
_space_group_IT_number 2
_space_group_name_Hall '-P 1'
_space_group_name_H-M_alt 'P -1'
_atom_sites_solution_hydrogens mixed
_atom_sites_solution_primary dual
_audit_creation_date 2022-04-23
_audit_creation_method
;
Olex2 1.3
(compiled 2020.11.12 svn.r5f609507 for OlexSys, GUI svn.r6408)
;
_audit_update_record
;
2022-04-23 deposited with the CCDC.	2022-08-15 downloaded from the CCDC.
;
_cell_angle_alpha 109.619(3)
_cell_angle_beta 108.625(3)
_cell_angle_gamma 107.919(3)
_cell_formula_units_Z 6
_cell_length_a 10.7265(5)
_cell_length_b 11.3448(2)
_cell_length_c 11.6327(4)
_cell_measurement_reflns_used 16920
_cell_measurement_temperature 169.99(10)
_cell_measurement_theta_max 76.9580
_cell_measurement_theta_min 4.5660
_cell_volume 1118.77(9)
_computing_cell_refinement 'CrysAlisPro 1.171.41.92a (Rigaku OD, 2020)'
_computing_data_collection 'CrysAlisPro 1.171.41.92a (Rigaku OD, 2020)'
_computing_data_reduction 'CrysAlisPro 1.171.41.92a (Rigaku OD, 2020)'
_computing_molecular_graphics 'Olex2 1.3 (Dolomanov et al., 2009)'
_computing_publication_material 'Olex2 1.3 (Dolomanov et al., 2009)'
_computing_structure_refinement 'SHELXL 2018/3 (Sheldrick, 2015)'
_computing_structure_solution 'SHELXT  (Sheldrick, 2015)'
_diffrn_ambient_environment N~2~
_diffrn_ambient_temperature 169.99(10)
_diffrn_detector 'Hybrid Pixel Array Detector'
_diffrn_detector_area_resol_mean 10.0000
_diffrn_detector_type HyPix
_diffrn_measured_fraction_theta_full 0.997
_diffrn_measured_fraction_theta_max 0.997
_diffrn_measurement_details
;
List of Runs (angles in degrees, time in seconds):

  # Type    Start    End  Width  t~exp~   \w     \q     \k     \f   Frames
#--------------------------------------------------------------------------
  1  \w   -109.00 -40.00   0.50    0.20    --  -46.91 -64.00-162.00  138
  2  \w    -57.00  11.00   0.50    0.20    --  -46.91  64.00 -26.00  136
  3  \w     64.00 101.00   0.50    0.20    --   46.91  64.00 -26.00   74
  4  \w     -2.00  62.00   0.50    0.20    --   46.91 -64.00-162.00  128
  5  \w   -154.00-108.00   0.50    0.80    --  -86.25 -64.00-162.00   92
  6  \w    -69.00 -44.00   0.50    0.80    --  -86.25  64.00 -26.00   50
  7  \w     35.00  75.00   0.50    0.80    --  107.75 -64.00-162.00   80
  8  \w     98.00 167.00   0.50    0.80    --  107.75  64.00 -26.00  138
  9  \w   -110.00 -75.00   0.50    0.20    --  -46.91-125.00  30.00   70
 10  \w   -116.00 -74.00   0.50    0.20    --  -46.91-125.00-150.00   84
 11  \w    -27.00  29.00   0.50    0.20    --  -46.91  19.00 -90.00  112
 12  \w    -25.00  27.00   0.50    0.20    --   46.91 -19.00  90.00  104
 13  \w     35.00  94.00   0.50    0.20    --   46.91-125.00  60.00  118
 14  \w    -47.00 -16.00   0.50    0.80    --  -86.25  45.00-180.00   62
 15  \w    -51.00 -14.00   0.50    0.80    --  -86.25  45.00 150.00   74
 16  \w     79.00 108.00   0.50    0.80    --  107.75-111.00 -58.68   58
 17  \w     36.00  62.00   0.50    0.80    --  107.75-111.00 -58.68   52
 18  \w     35.00 100.00   0.50    0.80    --  107.75 -95.00  90.00  130
 19  \w     35.00  71.00   0.50    0.80    --  107.75 -61.00 150.00   72
 20  \w     40.00  69.00   0.50    0.80    --  107.75-125.00   0.00   58
 21  \w     74.00 111.00   0.50    0.80    --  107.75-125.00   0.00   74
 22  \w     78.00 103.00   0.50    0.80    --  107.75 -95.00-150.00   50
 23  \w    117.00 176.00   0.50    0.80    --  107.75  38.00 -84.84  118
 24  \w     95.00 140.00   0.50    0.80    --  107.75 125.00 -90.00   90
 25  \w     42.00  97.00   0.50    0.80    --  107.75 -95.00   0.00  110
 26  \w     39.00  64.00   0.50    0.80    --  107.75-125.00-180.00   50
 27  \w     87.00 112.00   0.50    0.80    --  107.75-125.00-180.00   50
 28  \w    145.00 174.00   0.50    0.80    --  107.75 125.00 -90.00   58
 29  \w    105.00 177.00   0.50    0.80    --  107.75  26.00-119.12  144
 30  \w     37.00  63.00   0.50    0.80    --  107.75 -61.00 -90.00   52
 31  \w     95.00 178.00   0.50    0.80    --  107.75  45.00  90.00  166
 32  \w     39.00  80.00   0.50    0.80    --  107.75 -77.00-120.00   82
 33  \w     40.00 102.00   0.50    0.80    --  107.75 -95.00  60.00  124
 34  \w    117.00 174.00   0.50    0.80    --  107.75  30.00-180.00  114
 35  \w     41.00  66.00   0.50    0.80    --  107.75 -95.00 120.00   50
 36  \w     37.00  68.00   0.50    0.80    --  107.75 -95.00 -30.00   62
 37  \w     77.00 103.00   0.50    0.80    --  107.75 -95.00  30.00   52
 38  \w     98.00 127.00   0.50    0.80    --  107.75 125.00  60.00   58
 39  \w     36.00 103.00   0.50    0.80    --  107.75 -95.00 150.00  134
 40  \w    123.00 176.00   0.50    0.80    --  107.75  77.00-180.00  106
 41  \w     76.00 108.00   0.50    0.80    --  107.75-109.00  50.89   64
 42  \w     35.00  60.00   0.50    0.80    --  107.75 -95.00  30.00   50
 43  \w     63.00 112.00   0.50    0.80    --  107.75-125.00-150.00   98
 44  \w     39.00  90.00   0.50    0.80    --  107.75-125.00  30.00  102
 45  \w     61.00 107.00   0.50    0.80    --  107.75-106.00-110.40   92
 46  \w    150.00 175.00   0.50    0.80    --  107.75 125.00  60.00   50
 47  \w     35.00  62.00   0.50    0.80    --  107.75 -61.00  90.00   54
 48  \w     52.00  78.00   0.50    0.80    --  107.75-125.00 150.00   52
 49  \w     86.00 112.00   0.50    0.80    --  107.75-125.00 150.00   52
 50  \w     43.00  69.00   0.50    0.80    --  107.75 -77.00 120.00   52
 51  \w     38.00  64.00   0.50    0.80    --  107.75 -77.00 150.00   52
 52  \w     43.00  70.00   0.50    0.80    --  107.75 -95.00 -90.00   54
 53  \w     64.00 112.00   0.50    0.80    --  107.75-125.00  60.00   96
 54  \w    104.00 129.00   0.50    0.80    --  107.75  91.00  39.20   50
 55  \w    137.00 178.00   0.50    0.80    --  107.75  91.00  39.20   82
 56  \w    105.00 172.00   0.50    0.80    --  107.75  30.00  30.00  134
 57  \w    126.00 158.00   0.50    0.80    --  107.75  -3.00  94.12   64
 58  \w     75.00 111.00   0.50    0.80    --  107.75-124.00 -45.82   72
 59  \w     42.00 112.00   0.50    0.80    --  107.75-125.00-120.00  140
 60  \w     36.00  67.00   0.50    0.80    --  107.75 -61.00   0.00   62
 61  \w     44.00  83.00   0.50    0.80    --  107.75-141.00 109.00   78
 62  \w    -79.00 -35.00   0.50    0.20    --  -46.91 130.00  -5.00   88
 63  \w    -13.00  15.00   0.50    0.20    --   46.91 -19.00 -30.00   56
 64  \w    145.00 171.00   0.50    0.80    --  107.75  15.00 -30.00   52
 65  \w     61.00  87.00   0.50    0.80    --  107.75-135.00  17.98   52
 66  \w     38.00  65.00   0.50    0.80    --  107.75 -77.00   0.00   54
 67  \w     67.00  93.00   0.50    0.80    --  107.75 -77.00   0.00   52
 68  \w     80.00 105.00   0.50    0.80    --  107.75 -95.00  60.00   50
 69  \w     43.00  69.00   0.50    0.80    --  107.75 -61.00-180.00   52
 70  \w     37.00  75.00   0.50    0.80    --  107.75 -77.00-180.00   76
 71  \w     94.00 119.00   0.50    0.80    --  107.75-135.00  17.98   50
 72  \w    116.00 173.00   0.50    0.80    --  107.75  45.00 150.00  114
 73  \w     94.00 147.00   0.50    0.80    --  107.75  77.00  60.00  106
 74  \w     47.00  73.00   0.50    0.80    --  107.75 -77.00 -60.00   52
 75  \w     80.00 105.00   0.50    0.80    --  107.75 -77.00 -60.00   50
 76  \w     50.00  88.00   0.50    0.80    --  107.75-125.00 150.00   76
 77  \w    146.00 172.00   0.50    0.80    --  107.75 125.00  90.00   52
 78  \w    107.00 139.00   0.50    0.80    --  107.75  15.00 -30.00   64
 79  \w     96.00 122.00   0.50    0.80    --  107.75-141.00 109.00   52
;
_diffrn_measurement_device 'four-circle diffractometer'
_diffrn_measurement_device_type 'XtaLAB Synergy, Dualflex, HyPix'
_diffrn_measurement_method '\w scans'
_diffrn_orient_matrix_type 'CrysAlisPro convention (1999,Acta A55,543-557)'
_diffrn_orient_matrix_UB_11 0.0299184000
_diffrn_orient_matrix_UB_12 -0.1219036000
_diffrn_orient_matrix_UB_13 0.0088048000
_diffrn_orient_matrix_UB_21 0.1587386000
_diffrn_orient_matrix_UB_22 0.1076000000
_diffrn_orient_matrix_UB_23 0.1176734000
_diffrn_orient_matrix_UB_31 -0.0566252000
_diffrn_orient_matrix_UB_32 0.0084621000
_diffrn_orient_matrix_UB_33 0.1072286000
_diffrn_radiation_monochromator mirror
_diffrn_radiation_probe x-ray
_diffrn_radiation_type 'Cu K\a'
_diffrn_radiation_wavelength 1.54184
_diffrn_reflns_av_unetI/netI 0.0109
_diffrn_reflns_Laue_measured_fraction_full 0.997
_diffrn_reflns_Laue_measured_fraction_max 0.997
_diffrn_reflns_limit_h_max 12
_diffrn_reflns_limit_h_min -12
_diffrn_reflns_limit_k_max 13
_diffrn_reflns_limit_k_min -13
_diffrn_reflns_limit_l_max 13
_diffrn_reflns_limit_l_min -13
_diffrn_reflns_number 7318
_diffrn_reflns_point_group_measured_fraction_full 0.997
_diffrn_reflns_point_group_measured_fraction_max 0.997
_diffrn_reflns_theta_full 65.995
_diffrn_reflns_theta_max 65.995
_diffrn_reflns_theta_min 4.674
_diffrn_source 'micro-focus sealed X-ray tube'
_diffrn_source_type 'PhotonJet (Cu) X-ray Source'
_exptl_absorpt_coefficient_mu 0.800
_exptl_absorpt_correction_T_max 1.00000
_exptl_absorpt_correction_T_min 0.81422
_exptl_absorpt_correction_type multi-scan
_exptl_absorpt_process_details
;
CrysAlisPro 1.171.41.92a (Rigaku Oxford Diffraction, 2020)
Empirical absorption correction using spherical harmonics,
implemented in SCALE3 ABSPACK scaling algorithm.
;
_exptl_crystal_colour 'clear light colourless'
_exptl_crystal_colour_lustre clear
_exptl_crystal_colour_modifier light
_exptl_crystal_colour_primary colourless
_exptl_crystal_density_diffrn 1.337
_exptl_crystal_description block
_exptl_crystal_F_000 468
_exptl_crystal_recrystallization_method isopropanol
_exptl_crystal_size_max 0.24
_exptl_crystal_size_mid 0.17
_exptl_crystal_size_min 0.11
_refine_diff_density_max 0.643
_refine_diff_density_min -0.468
_refine_diff_density_rms 0.102
_refine_ls_extinction_method none
_refine_ls_goodness_of_fit_ref 1.095
_refine_ls_hydrogen_treatment mixed
_refine_ls_matrix_type full
_refine_ls_number_parameters 309
_refine_ls_number_reflns 7318
_refine_ls_number_restraints 0
_refine_ls_restrained_S_all 1.095
_refine_ls_R_factor_all 0.0838
_refine_ls_R_factor_gt 0.0804
_refine_ls_shift/su_max 0.001
_refine_ls_shift/su_mean 0.000
_refine_ls_structure_factor_coef Fsqd
_refine_ls_weighting_details 'w=1/[\s^2^(Fo^2^)+(0.1757P)^2^+0.4101P] where P=(Fo^2^+2Fc^2^)/3'
_refine_ls_weighting_scheme calc
_refine_ls_wR_factor_gt 0.2401
_refine_ls_wR_factor_ref 0.2466
_reflns_Friedel_coverage 0.000
_reflns_number_gt 6644
_reflns_number_total 7318
_reflns_threshold_expression 'I > 2\s(I)'
_twin_special_details
;
Component 2 rotated by 118.3424\% 
around [0.90 -0.30 -0.31] (reciprocal) or [1.00 -0.01 0.00] (direct)
;
_cod_data_source_file d2ce00668e2.cif
_cod_data_source_block manu_2_comp_twin1_hklf4
_cod_depositor_comments
;

2024-11-08
Z value and formula fixed to values more according to usual
chemical conventions.                 miguel
;
_cod_original_formula_sum 'C15 H18 N18'
_cod_original_formula_weight 450.47
_cod_original_formula_moiety '3(C5 H6 N6)'
_cod_original_formula_units_Z 2
_cod_original_cell_volume 1118.77(8)
_cod_database_code 7245423
_shelx_shelxl_version_number 2018/3
_chemical_oxdiff_formula '(C5 H6 N6)3 OH2'
_chemical_oxdiff_usercomment 'C5 H6 N6'
_shelx_space_group_comment
;
The symmetry employed for this shelxl refinement is uniquely defined
by the following loop, which should always be used as a source of
symmetry information in preference to the above space-group names.
They are only intended as comments.
;
_olex2_refinement_description
;
1. Twinned data refinement
 Scales: 0.7487(18)
 0.2513(18)
2. Fixed Uiso
 At 1.2 times of:
  All C(H) groups, All N(H) groups, All N(H,H) groups
3.a Rotating group:
 N36(H36A), N26(H26A)
3.b Aromatic/amide H refined with riding coordinates:
 N33(H33), N13(H13), N23(H23), C35(H35), C25(H25), C15(H15)
3.c X=CH2 refined with riding coordinates:
 N35(H35A,H35B), N15(H15A,H15B), N25(H25A,H25B), N16(H16A,H16B)
;
_smtbx_masks_void_probe_radius 1.2
_smtbx_masks_void_truncation_radius 1.2
_olex2_exptl_crystal_mounting_method 'Mounted in cryo mesh'
_olex2_submission_special_instructions 'No special instructions were received'
_oxdiff_exptl_absorpt_empirical_details
;
Empirical correction (ABSPACK) includes:
- Absorption correction using spherical harmonics
- Frame scaling
;
_oxdiff_exptl_absorpt_empirical_full_max 1.739
_oxdiff_exptl_absorpt_empirical_full_min 0.603
_oxdiff_twin_integration_method simultaneous
_oxdiff_twin_items 2

loop_
_space_group_symop_operation_xyz
'x, y, z'
'-x, -y, -z'

loop_
_atom_site_label
_atom_site_type_symbol
_atom_site_fract_x
_atom_site_fract_y
_atom_site_fract_z
_atom_site_U_iso_or_equiv
_atom_site_adp_type
_atom_site_occupancy
_atom_site_site_symmetry_order
_atom_site_calc_flag
_atom_site_refinement_flags_posn
_atom_site_refinement_flags_adp
_atom_site_refinement_flags_occupancy
_atom_site_disorder_assembly
_atom_site_disorder_group
N31 N 1.1084(2) 0.8092(2) 0.9483(2) 0.0236(5) Uani 1 1 d . . . . .
N21 N 1.3327(2) 0.9356(2) 0.6344(2) 0.0238(5) Uani 1 1 d . . . . .
N35 N 1.2490(3) 0.8763(2) 0.8451(2) 0.0252(5) Uani 1 1 d . . . . .
H35A H 1.315352 0.857479 0.892153 0.030 Uiso 1 1 calc R U . . .
H35B H 1.262864 0.907496 0.788219 0.030 Uiso 1 1 calc R U . . .
N11 N 1.2015(2) 0.3622(2) 0.8057(2) 0.0238(5) Uani 1 1 d . . . . .
N32 N 0.8673(3) 0.8028(3) 0.8915(3) 0.0294(6) Uani 1 1 d . . . . .
N15 N 1.1351(3) 0.5365(2) 0.8867(2) 0.0262(5) Uani 1 1 d . . . . .
H15A H 1.048835 0.471020 0.864974 0.031 Uiso 1 1 calc R U . . .
H15B H 1.155529 0.626051 0.923981 0.031 Uiso 1 1 calc R U . . .
N24 N 1.1907(3) 0.6911(3) 0.2634(2) 0.0302(6) Uani 1 1 d . . . . .
N25 N 1.0909(3) 0.8349(2) 0.4650(2) 0.0258(5) Uani 1 1 d . . . . .
H25A H 1.069465 0.879076 0.528167 0.031 Uiso 1 1 calc R U . . .
H25B H 1.021370 0.780050 0.378228 0.031 Uiso 1 1 calc R U . . .
N34 N 1.0023(3) 0.9330(2) 0.6914(3) 0.0287(5) Uani 1 1 d . . . . .
N14 N 1.4409(3) 0.7446(2) 0.9491(3) 0.0294(5) Uani 1 1 d . . . . .
N33 N 0.8005(3) 0.8830(3) 0.7211(3) 0.0323(6) Uani 1 1 d . . . . .
H33 H 0.712324 0.873680 0.710279 0.039 Uiso 1 1 calc R U . . .
N22 N 1.5213(3) 0.8839(2) 0.5909(2) 0.0287(5) Uani 1 1 d . . . . .
N36 N 0.9712(3) 0.7355(3) 1.0483(3) 0.0360(6) Uani 1 1 d . . . . .
H36A H 0.893594 0.734397 1.060075 0.043 Uiso 1 1 d R U . . .
N16 N 1.2565(3) 0.1836(3) 0.7183(3) 0.0329(6) Uani 1 1 d . . . . .
H16A H 1.313583 0.150945 0.693706 0.039 Uiso 1 1 calc R U . . .
H16B H 1.170708 0.124798 0.704652 0.039 Uiso 1 1 calc R U . . .
N12 N 1.4325(3) 0.4088(2) 0.7954(3) 0.0286(5) Uani 1 1 d . . . . .
N13 N 1.5858(3) 0.6613(2) 0.8878(3) 0.0331(6) Uani 1 1 d . . . . .
H13 H 1.662741 0.661722 0.875634 0.040 Uiso 1 1 calc R U . . .
N23 N 1.4232(3) 0.7211(3) 0.3460(3) 0.0320(6) Uani 1 1 d . . . . .
H23 H 1.501822 0.711619 0.346708 0.038 Uiso 1 1 calc R U . . .
N26 N 1.5693(3) 1.0360(3) 0.8084(3) 0.0348(6) Uani 1 1 d . . . . .
H26A H 1.661547 1.061733 0.821729 0.042 Uiso 1 1 d R U . . .
C34 C 1.0169(3) 0.8860(3) 0.7890(3) 0.0247(6) Uani 1 1 d . . . . .
C31 C 1.1268(3) 0.8573(3) 0.8602(3) 0.0220(6) Uani 1 1 d . . . . .
C33 C 0.8923(3) 0.8546(3) 0.8082(3) 0.0267(6) Uani 1 1 d . . . . .
C21 C 1.2289(3) 0.8511(3) 0.5010(3) 0.0228(6) Uani 1 1 d . . . . .
C11 C 1.2358(3) 0.4999(3) 0.8629(3) 0.0222(6) Uani 1 1 d . . . . .
C32 C 0.9820(3) 0.7857(3) 0.9600(3) 0.0254(6) Uani 1 1 d . . . . .
C22 C 1.4724(3) 0.9496(3) 0.6722(3) 0.0254(6) Uani 1 1 d . . . . .
C14 C 1.3751(3) 0.5986(3) 0.8942(3) 0.0252(6) Uani 1 1 d . . . . .
C12 C 1.3004(3) 0.3238(3) 0.7769(3) 0.0250(6) Uani 1 1 d . . . . .
C24 C 1.2704(3) 0.7832(3) 0.4046(3) 0.0246(6) Uani 1 1 d . . . . .
C13 C 1.4640(3) 0.5451(3) 0.8555(3) 0.0260(6) Uani 1 1 d . . . . .
C23 C 1.4147(3) 0.8034(3) 0.4577(3) 0.0264(6) Uani 1 1 d . . . . .
C35 C 0.8713(3) 0.9284(3) 0.6545(3) 0.0319(6) Uani 1 1 d . . . . .
H35 H 0.829863 0.954237 0.587633 0.038 Uiso 1 1 calc R U . . .
C25 C 1.2875(3) 0.6570(3) 0.2343(3) 0.0326(7) Uani 1 1 d . . . . .
H25 H 1.264773 0.593664 0.143846 0.039 Uiso 1 1 calc R U . . .
C15 C 1.5651(3) 0.7760(3) 0.9422(3) 0.0330(7) Uani 1 1 d . . . . .
H15 H 1.634382 0.869642 0.972251 0.040 Uiso 1 1 calc R U . . .
H36B H 1.049(5) 0.733(4) 1.106(4) 0.040(9) Uiso 1 1 d . . . . .
H26B H 1.553(4) 1.094(4) 0.862(4) 0.039(10) Uiso 1 1 d . . . . .

loop_
_atom_site_aniso_label
_atom_site_aniso_U_11
_atom_site_aniso_U_22
_atom_site_aniso_U_33
_atom_site_aniso_U_23
_atom_site_aniso_U_13
_atom_site_aniso_U_12
N31 0.0206(12) 0.0243(11) 0.0294(11) 0.0133(9) 0.0135(9) 0.0122(9)
N21 0.0216(11) 0.0249(11) 0.0273(11) 0.0113(9) 0.0121(10) 0.0144(9)
N35 0.0213(11) 0.0305(12) 0.0340(12) 0.0193(10) 0.0162(10) 0.0162(9)
N11 0.0231(12) 0.0245(11) 0.0289(11) 0.0130(9) 0.0147(10) 0.0143(9)
N32 0.0238(12) 0.0366(13) 0.0374(13) 0.0215(11) 0.0180(11) 0.0172(10)
N15 0.0238(12) 0.0228(11) 0.0374(13) 0.0133(10) 0.0190(10) 0.0138(9)
N24 0.0285(13) 0.0350(13) 0.0266(12) 0.0111(10) 0.0132(10) 0.0181(11)
N25 0.0213(11) 0.0305(12) 0.0261(11) 0.0095(9) 0.0117(9) 0.0163(9)
N34 0.0271(13) 0.0346(13) 0.0373(13) 0.0222(11) 0.0197(11) 0.0189(10)
N14 0.0269(13) 0.0237(11) 0.0376(13) 0.0123(10) 0.0167(10) 0.0129(10)
N33 0.0236(12) 0.0449(14) 0.0436(14) 0.0281(12) 0.0190(11) 0.0222(11)
N22 0.0230(12) 0.0328(12) 0.0314(12) 0.0126(10) 0.0127(10) 0.0174(10)
N36 0.0301(14) 0.0548(16) 0.0461(15) 0.0362(13) 0.0252(12) 0.0254(12)
N16 0.0304(13) 0.0261(12) 0.0506(15) 0.0175(11) 0.0252(12) 0.0173(10)
N12 0.0252(12) 0.0265(12) 0.0402(13) 0.0154(10) 0.0196(11) 0.0154(10)
N13 0.0251(13) 0.0282(12) 0.0506(15) 0.0164(11) 0.0241(11) 0.0140(10)
N23 0.0282(13) 0.0430(14) 0.0334(13) 0.0153(11) 0.0190(11) 0.0250(11)
N26 0.0229(13) 0.0390(14) 0.0317(13) 0.0065(11) 0.0099(11) 0.0166(11)
C34 0.0224(13) 0.0250(12) 0.0311(13) 0.0145(11) 0.0138(11) 0.0136(11)
C31 0.0205(13) 0.0188(11) 0.0266(12) 0.0089(10) 0.0124(11) 0.0099(10)
C33 0.0230(14) 0.0296(13) 0.0331(14) 0.0164(11) 0.0150(11) 0.0156(11)
C21 0.0226(13) 0.0226(12) 0.0301(13) 0.0142(11) 0.0146(11) 0.0144(10)
C11 0.0222(13) 0.0256(13) 0.0238(12) 0.0123(10) 0.0128(10) 0.0144(11)
C32 0.0220(13) 0.0281(13) 0.0302(13) 0.0151(11) 0.0144(11) 0.0129(11)
C22 0.0230(14) 0.0250(12) 0.0309(14) 0.0129(11) 0.0131(11) 0.0144(11)
C14 0.0224(14) 0.0250(13) 0.0296(13) 0.0120(11) 0.0131(11) 0.0129(11)
C12 0.0253(14) 0.0274(13) 0.0309(13) 0.0153(11) 0.0169(11) 0.0166(11)
C24 0.0218(13) 0.0263(13) 0.0284(13) 0.0122(11) 0.0130(11) 0.0143(11)
C13 0.0216(13) 0.0263(13) 0.0327(14) 0.0133(11) 0.0141(11) 0.0138(11)
C23 0.0248(14) 0.0293(13) 0.0295(13) 0.0130(11) 0.0147(11) 0.0170(11)
C35 0.0281(15) 0.0393(16) 0.0397(15) 0.0250(13) 0.0174(13) 0.0206(13)
C25 0.0322(16) 0.0410(16) 0.0285(14) 0.0133(12) 0.0167(12) 0.0230(13)
C15 0.0262(15) 0.0246(13) 0.0453(16) 0.0136(12) 0.0172(13) 0.0117(11)

loop_
_atom_type_symbol
_atom_type_description
_atom_type_scat_dispersion_real
_atom_type_scat_dispersion_imag
_atom_type_scat_source
C C 0.0181 0.0091 'International Tables Vol C Tables 4.2.6.8 and 6.1.1.4'
H H 0.0000 0.0000 'International Tables Vol C Tables 4.2.6.8 and 6.1.1.4'
N N 0.0311 0.0180 'International Tables Vol C Tables 4.2.6.8 and 6.1.1.4'

loop_
_geom_angle_atom_site_label_1
_geom_angle_atom_site_label_2
_geom_angle_atom_site_label_3
_geom_angle
_geom_angle_site_symmetry_1
_geom_angle_site_symmetry_3
_geom_angle_publ_flag
C31 N31 C32 118.6(2) . . ?
C21 N21 C22 118.9(2) . . ?
H35A N35 H35B 120.0 . . ?
C31 N35 H35A 120.0 . . ?
C31 N35 H35B 120.0 . . ?
C11 N11 C12 119.1(2) . . ?
C33 N32 C32 111.8(2) . . ?
H15A N15 H15B 120.0 . . ?
C11 N15 H15A 120.0 . . ?
C11 N15 H15B 120.0 . . ?
C25 N24 C24 103.5(2) . . ?
H25A N25 H25B 120.0 . . ?
C21 N25 H25A 120.0 . . ?
C21 N25 H25B 120.0 . . ?
C35 N34 C34 103.7(2) . . ?
C15 N14 C14 103.9(2) . . ?
C33 N33 H33 126.5 . . ?
C35 N33 H33 126.5 . . ?
C35 N33 C33 107.0(2) . . ?
C22 N22 C23 111.6(2) . . ?
H36A N36 H36B 125.8 . . ?
C32 N36 H36A 109.9 . . ?
C32 N36 H36B 121(3) . . ?
H16A N16 H16B 120.0 . . ?
C12 N16 H16A 120.0 . . ?
C12 N16 H16B 120.0 . . ?
C13 N12 C12 111.8(2) . . ?
C13 N13 H13 126.5 . . ?
C15 N13 H13 126.5 . . ?
C15 N13 C13 107.1(2) . . ?
C23 N23 H23 126.5 . . ?
C25 N23 H23 126.5 . . ?
C25 N23 C23 107.1(2) . . ?
H26A N26 H26B 118.0 . . ?
C22 N26 H26A 110.0 . . ?
C22 N26 H26B 123(3) . . ?
N34 C34 C31 132.0(2) . . ?
C33 C34 N34 110.7(2) . . ?
C33 C34 C31 117.2(2) . . ?
N31 C31 C34 118.3(2) . . ?
N35 C31 N31 118.7(2) . . ?
N35 C31 C34 123.0(2) . . ?
N32 C33 N33 128.5(2) . . ?
N32 C33 C34 126.4(2) . . ?
N33 C33 C34 105.1(2) . . ?
N21 C21 C24 118.6(2) . . ?
N25 C21 N21 118.7(2) . . ?
N25 C21 C24 122.8(2) . . ?
N11 C11 C14 118.3(2) . . ?
N15 C11 N11 118.7(2) . . ?
N15 C11 C14 123.0(2) . . ?
N32 C32 N31 127.6(2) . . ?
N32 C32 N36 117.6(2) . . ?
N36 C32 N31 114.8(2) . . ?
N22 C22 N21 127.3(3) . . ?
N22 C22 N26 117.8(2) . . ?
N26 C22 N21 114.9(2) . . ?
N14 C14 C11 132.1(2) . . ?
C13 C14 N14 110.9(2) . . ?
C13 C14 C11 116.9(2) . . ?
N16 C12 N11 115.2(2) . . ?
N12 C12 N11 127.2(2) . . ?
N12 C12 N16 117.5(2) . . ?
N24 C24 C21 132.2(2) . . ?
C23 C24 N24 111.3(2) . . ?
C23 C24 C21 116.4(2) . . ?
N12 C13 N13 128.6(2) . . ?
N12 C13 C14 126.6(3) . . ?
N13 C13 C14 104.7(2) . . ?
N22 C23 N23 128.2(2) . . ?
N22 C23 C24 127.0(2) . . ?
N23 C23 C24 104.7(2) . . ?
N34 C35 N33 113.6(3) . . ?
N34 C35 H35 123.2 . . ?
N33 C35 H35 123.2 . . ?
N24 C25 N23 113.4(3) . . ?
N24 C25 H25 123.3 . . ?
N23 C25 H25 123.3 . . ?
N14 C15 N13 113.5(2) . . ?
N14 C15 H15 123.3 . . ?
N13 C15 H15 123.3 . . ?

loop_
_geom_bond_atom_site_label_1
_geom_bond_atom_site_label_2
_geom_bond_distance
_geom_bond_site_symmetry_2
_geom_bond_publ_flag
N31 C31 1.351(3) . ?
N31 C32 1.359(4) . ?
N21 C21 1.344(4) . ?
N21 C22 1.360(4) . ?
N35 H35A 0.8800 . ?
N35 H35B 0.8800 . ?
N35 C31 1.339(4) . ?
N11 C11 1.345(3) . ?
N11 C12 1.357(3) . ?
N32 C33 1.344(4) . ?
N32 C32 1.345(4) . ?
N15 H15A 0.8800 . ?
N15 H15B 0.8800 . ?
N15 C11 1.344(3) . ?
N24 C24 1.386(4) . ?
N24 C25 1.314(4) . ?
N25 H25A 0.8800 . ?
N25 H25B 0.8800 . ?
N25 C21 1.337(4) . ?
N34 C34 1.394(3) . ?
N34 C35 1.310(4) . ?
N14 C14 1.390(3) . ?
N14 C15 1.306(4) . ?
N33 H33 0.8800 . ?
N33 C33 1.371(4) . ?
N33 C35 1.358(4) . ?
N22 C22 1.344(4) . ?
N22 C23 1.348(4) . ?
N36 H36A 0.8831 . ?
N36 C32 1.350(4) . ?
N36 H36B 0.91(4) . ?
N16 H16A 0.8800 . ?
N16 H16B 0.8800 . ?
N16 C12 1.350(4) . ?
N12 C12 1.345(4) . ?
N12 C13 1.340(4) . ?
N13 H13 0.8800 . ?
N13 C13 1.371(4) . ?
N13 C15 1.363(4) . ?
N23 H23 0.8800 . ?
N23 C23 1.373(4) . ?
N23 C25 1.357(4) . ?
N26 H26A 0.8840 . ?
N26 C22 1.353(4) . ?
N26 H26B 0.85(4) . ?
C34 C31 1.405(4) . ?
C34 C33 1.383(4) . ?
C21 C24 1.414(4) . ?
C11 C14 1.403(4) . ?
C14 C13 1.388(4) . ?
C24 C23 1.380(4) . ?
C35 H35 0.9500 . ?
C25 H25 0.9500 . ?
C15 H15 0.9500 . ?

loop_
_geom_torsion_atom_site_label_1
_geom_torsion_atom_site_label_2
_geom_torsion_atom_site_label_3
_geom_torsion_atom_site_label_4
_geom_torsion
_geom_torsion_site_symmetry_1
_geom_torsion_site_symmetry_2
_geom_torsion_site_symmetry_3
_geom_torsion_site_symmetry_4
_geom_torsion_publ_flag
N21 C21 C24 N24 179.5(3) . . . . ?
N21 C21 C24 C23 3.5(4) . . . . ?
N11 C11 C14 N14 178.1(3) . . . . ?
N11 C11 C14 C13 3.9(4) . . . . ?
N15 C11 C14 N14 -1.5(5) . . . . ?
N15 C11 C14 C13 -175.8(2) . . . . ?
N24 C24 C23 N22 -178.7(3) . . . . ?
N24 C24 C23 N23 -0.2(3) . . . . ?
N25 C21 C24 N24 -0.6(5) . . . . ?
N25 C21 C24 C23 -176.5(2) . . . . ?
N34 C34 C31 N31 -178.6(2) . . . . ?
N34 C34 C31 N35 1.8(5) . . . . ?
N34 C34 C33 N32 177.9(3) . . . . ?
N34 C34 C33 N33 0.0(3) . . . . ?
N14 C14 C13 N12 -177.8(3) . . . . ?
N14 C14 C13 N13 0.0(3) . . . . ?
C34 N34 C35 N33 0.4(3) . . . . ?
C31 N31 C32 N32 1.0(4) . . . . ?
C31 N31 C32 N36 178.9(2) . . . . ?
C31 C34 C33 N32 2.0(4) . . . . ?
C31 C34 C33 N33 -175.9(2) . . . . ?
C33 N32 C32 N31 -2.8(4) . . . . ?
C33 N32 C32 N36 179.4(2) . . . . ?
C33 N33 C35 N34 -0.4(4) . . . . ?
C33 C34 C31 N31 -3.8(4) . . . . ?
C33 C34 C31 N35 176.6(2) . . . . ?
C21 N21 C22 N22 -2.2(4) . . . . ?
C21 N21 C22 N26 -179.7(2) . . . . ?
C21 C24 C23 N22 -1.9(4) . . . . ?
C21 C24 C23 N23 176.6(2) . . . . ?
C11 N11 C12 N16 -179.3(2) . . . . ?
C11 N11 C12 N12 -2.1(4) . . . . ?
C11 C14 C13 N12 -2.4(4) . . . . ?
C11 C14 C13 N13 175.4(2) . . . . ?
C32 N31 C31 N35 -177.9(2) . . . . ?
C32 N31 C31 C34 2.5(4) . . . . ?
C32 N32 C33 N33 178.6(3) . . . . ?
C32 N32 C33 C34 1.2(4) . . . . ?
C22 N21 C21 N25 178.3(2) . . . . ?
C22 N21 C21 C24 -1.7(4) . . . . ?
C22 N22 C23 N23 -179.6(3) . . . . ?
C22 N22 C23 C24 -1.5(4) . . . . ?
C14 N14 C15 N13 -0.5(3) . . . . ?
C12 N11 C11 N15 177.8(2) . . . . ?
C12 N11 C11 C14 -1.9(4) . . . . ?
C12 N12 C13 N13 -178.4(3) . . . . ?
C12 N12 C13 C14 -1.1(4) . . . . ?
C24 N24 C25 N23 -0.4(3) . . . . ?
C13 N12 C12 N11 3.5(4) . . . . ?
C13 N12 C12 N16 -179.4(2) . . . . ?
C13 N13 C15 N14 0.5(4) . . . . ?
C23 N22 C22 N21 3.7(4) . . . . ?
C23 N22 C22 N26 -178.8(2) . . . . ?
C23 N23 C25 N24 0.3(4) . . . . ?
C35 N34 C34 C31 174.9(3) . . . . ?
C35 N34 C34 C33 -0.2(3) . . . . ?
C35 N33 C33 N32 -177.6(3) . . . . ?
C35 N33 C33 C34 0.3(3) . . . . ?
C25 N24 C24 C21 -175.7(3) . . . . ?
C25 N24 C24 C23 0.4(3) . . . . ?
C25 N23 C23 N22 178.4(3) . . . . ?
C25 N23 C23 C24 -0.1(3) . . . . ?
C15 N14 C14 C11 -174.2(3) . . . . ?
C15 N14 C14 C13 0.3(3) . . . . ?
C15 N13 C13 N12 177.5(3) . . . . ?
C15 N13 C13 C14 -0.2(3) . . . . ?

loop_
_twin_individual_id
_twin_individual_mass_fraction_refined
_oxdiff_twin_reflns_isolated
_oxdiff_twin_reflns_overlapped
_twin_individual_twin_lattice_type
_twin_individual_twin_matrix_11
_twin_individual_twin_matrix_12
_twin_individual_twin_matrix_13
_twin_individual_twin_matrix_21
_twin_individual_twin_matrix_22
_twin_individual_twin_matrix_23
_twin_individual_twin_matrix_31
_twin_individual_twin_matrix_32
_twin_individual_twin_matrix_33
1 0.7487(18) 19106 4559 ref 1.0000 0.0000 0.0000 0.0000 1.0000 0.0000 0.0000 0.0000 1.0000
2 0.2513(18) 18590 4559 nmt 0.9958 -0.0133 -0.0026 -0.9838 -0.9523 -0.9847 0.0056 1.0290 0.0108

loop_
_smtbx_masks_void_nr
_smtbx_masks_void_average_x
_smtbx_masks_void_average_y
_smtbx_masks_void_average_z
_smtbx_masks_void_volume
_smtbx_masks_void_count_electrons
_smtbx_masks_void_content
1 -0.268 0.500 0.500 208.7 53.1 '2 H2O'
